data_4512799
loop_
_publ_author_name
'Saraswatula, Viswanadha G.'
'Saha, Binoy K.'

_publ_section_title
;
 Modulation of Thermal Expansion by Guests and Polymorphism in a Hydrogen
 Bonded Host
;
_journal_issue 2
_journal_name_full 'Crystal Growth &amp; Design'
_journal_page_first 593
_journal_paper_doi 10.1021/cg501178f
_journal_volume 15
_journal_year 2015
_chemical_formula_moiety 'C30 H28 O4, 2.7(C7 H8 O), 0.3(C4 H8 O2)'
_chemical_formula_sum 'C50.1 H52 O7.3'
_chemical_formula_weight 770.92
_chemical_name_common 1-pc-220K
_chemical_name_systematic
;
 1,1,4,4,-tetrakis(4-hydroxyphenyl)cyclohexane.4-methylphenol.ethylacetate 
;
_space_group_crystal_system triclinic
_space_group_IT_number 2
_space_group_name_Hall '-P 1'
_space_group_name_H-M_alt 'P -1'
_symmetry_space_group_name_Hall '-P 1'
_symmetry_space_group_name_H-M 'P -1'
_atom_sites_solution_hydrogens geom
_atom_sites_solution_primary direct
_atom_sites_solution_secondary difmap
_audit_creation_date 2014-06-26
_audit_creation_method
;
Olex2 1.2
(compiled 2013.11.15 svn.r2834 for OlexSys, GUI svn.r4720)
;
_cell_angle_alpha 80.770(3)
_cell_angle_beta 84.561(3)
_cell_angle_gamma 74.402(3)
_cell_formula_units_Z 1
_cell_length_a 6.2958(2)
_cell_length_b 10.5688(4)
_cell_length_c 15.8183(7)
_cell_measurement_reflns_used 5708
_cell_measurement_temperature 220(2)
_cell_measurement_theta_max 29.1721
_cell_measurement_theta_min 3.0643
_cell_volume 999.17(7)
_computing_cell_refinement
;
CrysAlisPro, Oxford Diffraction Ltd.,
Version 1.171.34.44 (release 25-10-2010 CrysAlis171 .NET)
(compiled Oct 25 2010,18:11:34)
;
_computing_data_collection
;
CrysAlisPro, Oxford Diffraction Ltd.,
Version 1.171.34.44 (release 25-10-2010 CrysAlis171 .NET)
(compiled Oct 25 2010,18:11:34)
;
_computing_data_reduction
;
CrysAlisPro, Oxford Diffraction Ltd.,
Version 1.171.34.44 (release 25-10-2010 CrysAlis171 .NET)
(compiled Oct 25 2010,18:11:34)
;
_computing_molecular_graphics 'Olex2 (Dolomanov et al., 2009)'
_computing_publication_material 'Olex2 (Dolomanov et al., 2009)'
_computing_structure_refinement 'ShelXL (Sheldrick, 2008)'
_computing_structure_solution 'ShelXS (Sheldrick, 2008)'
_diffrn_ambient_temperature 220(2)
_diffrn_measured_fraction_theta_full 0.997
_diffrn_measured_fraction_theta_max 0.850
_diffrn_measurement_device_type 'Xcalibur, Eos'
_diffrn_measurement_method '\w scans'
_diffrn_radiation_monochromator graphite
_diffrn_radiation_type MoK\a
_diffrn_radiation_wavelength 0.71073
_diffrn_reflns_av_R_equivalents 0.0252
_diffrn_reflns_av_unetI/netI 0.0290
_diffrn_reflns_limit_h_max 6
_diffrn_reflns_limit_h_min -8
_diffrn_reflns_limit_k_max 13
_diffrn_reflns_limit_k_min -14
_diffrn_reflns_limit_l_max 21
_diffrn_reflns_limit_l_min -21
_diffrn_reflns_number 9512
_diffrn_reflns_theta_full 25.00
_diffrn_reflns_theta_max 29.24
_diffrn_reflns_theta_min 3.07
_diffrn_source 'fine-focus sealed tube'
_exptl_absorpt_coefficient_mu 0.085
_exptl_absorpt_correction_T_max 0.9653
_exptl_absorpt_correction_T_min 0.9573
_exptl_absorpt_correction_type multi-scan
_exptl_absorpt_process_details
;
CrysAlisPro, Oxford Diffraction Ltd.,
Version 1.171.34.44 (release 25-10-2010 CrysAlis171 .NET)
(compiled Oct 25 2010,18:11:34)
Empirical absorption correction using spherical harmonics,
 implemented in SCALE3 ABSPACK scaling algorithm.
;
_exptl_crystal_colour colorless
_exptl_crystal_density_diffrn 1.281
_exptl_crystal_density_method 'not measured'
_exptl_crystal_description block
_exptl_crystal_F_000 411
_exptl_crystal_size_max 0.52
_exptl_crystal_size_mid 0.51
_exptl_crystal_size_min 0.42
_platon_squeeze_details
;
0.35 molecules of 4-methylphenol and 0.15 
molecules of ethylacetate have been squeezed from the asymmetric unit
;
_refine_diff_density_max 0.357
_refine_diff_density_min -0.181
_refine_diff_density_rms 0.059
_refine_ls_extinction_method none
_refine_ls_goodness_of_fit_ref 1.088
_refine_ls_hydrogen_treatment constr
_refine_ls_matrix_type full
_refine_ls_number_parameters 230
_refine_ls_number_reflns 4624
_refine_ls_number_restraints 0
_refine_ls_restrained_S_all 1.088
_refine_ls_R_factor_all 0.0671
_refine_ls_R_factor_gt 0.0532
_refine_ls_shift/su_max 0.000
_refine_ls_shift/su_mean 0.000
_refine_ls_structure_factor_coef Fsqd
_refine_ls_weighting_details 'calc w=1/[\s^2^(Fo^2^)+(0.1059P)^2^+0.0606P] where P=(Fo^2^+2Fc^2^)/3'
_refine_ls_weighting_scheme calc
_refine_ls_wR_factor_gt 0.1609
_refine_ls_wR_factor_ref 0.1735
_reflns_number_gt 3593
_reflns_number_total 4624
_reflns_threshold_expression >2sigma(I)
_cod_data_source_file 1-pc-combined.cif
_cod_data_source_block 1-pc-220k
_cod_original_cell_volume 999.17(6)
_cod_original_formula_sum 'C50.10 H52 O7.30'
_cod_database_code 4512799
_olex2_refinement_description
;
1. Fixed Uiso
 At 1.2 times of:
  All C(H) groups, All C(H,H) groups
 At 1.5 times of:
  All C(H,H,H) groups, All O(H) groups
2.a Secondary CH2 refined with riding coordinates:
 C3(H3A,H3B), C1(H1A,H1B)
2.b Aromatic/amide H refined with riding coordinates:
 C8(H8), C9(H9), C6(H6), C12(H12), C5(H5), C11(H11), C15(H15), C14(H14),
 C21(H21), C17(H17), C20(H20), C18(H18)
2.c Idealised Me refined as rotating group:
 C22(H22A,H22B,H22C)
2.d Idealised tetrahedral OH refined as rotating group:
 O1(H1), O2(H2), O3(H3)
;

loop_
_space_group_symop_id
_space_group_symop_operation_xyz
1 'x, y, z'
2 '-x, -y, -z'

loop_
_atom_site_label
_atom_site_type_symbol
_atom_site_fract_x
_atom_site_fract_y
_atom_site_fract_z
_atom_site_U_iso_or_equiv
_atom_site_adp_type
_atom_site_occupancy
_atom_site_symmetry_multiplicity
_atom_site_calc_flag
_atom_site_refinement_flags_posn
O1 O 0.85986(16) 0.07507(10) 0.32716(8) 0.0420(3) Uani 1 1 d .
H1 H 0.7625 0.0447 0.3540 0.063 Uiso 1 1 calc GR
C2 C 0.48941(19) 0.53641(13) 0.09144(9) 0.0282(3) Uani 1 1 d .
O2 O 0.28124(17) 0.93483(11) 0.31379(8) 0.0472(3) Uani 1 1 d .
H2 H 0.1485 0.9708 0.3167 0.071 Uiso 1 1 calc GR
C4 C 0.59062(19) 0.40586(12) 0.14954(9) 0.0272(3) Uani 1 1 d .
C8 C 0.5402(2) 0.23473(13) 0.26642(9) 0.0313(3) Uani 1 1 d .
H8 H 0.4453 0.1961 0.3041 0.038 Uiso 1 1 calc R
C9 C 0.4560(2) 0.34487(13) 0.20750(9) 0.0296(3) Uani 1 1 d .
H9 H 0.3037 0.3793 0.2067 0.036 Uiso 1 1 calc R
C6 C 0.9047(2) 0.23948(15) 0.21157(11) 0.0420(4) Uani 1 1 d .
H6 H 1.0567 0.2042 0.2124 0.050 Uiso 1 1 calc R
C10 C 0.4251(2) 0.64660(13) 0.14867(9) 0.0302(3) Uani 1 1 d .
C3 C 0.6520(2) 0.57261(13) 0.01735(9) 0.0301(3) Uani 1 1 d .
H3A H 0.5859 0.6602 -0.0123 0.036 Uiso 1 1 calc R
H3B H 0.7859 0.5763 0.0414 0.036 Uiso 1 1 calc R
C7 C 0.7658(2) 0.18277(13) 0.26877(9) 0.0310(3) Uani 1 1 d .
C1 C 0.28786(19) 0.52544(13) 0.04718(9) 0.0302(3) Uani 1 1 d .
H1A H 0.1833 0.4983 0.0906 0.036 Uiso 1 1 calc R
H1B H 0.2156 0.6122 0.0180 0.036 Uiso 1 1 calc R
C12 C 0.1610(2) 0.82307(14) 0.21244(11) 0.0402(4) Uani 1 1 d .
H12 H 0.0171 0.8755 0.2175 0.048 Uiso 1 1 calc R
C5 C 0.8171(2) 0.34920(15) 0.15273(11) 0.0394(4) Uani 1 1 d .
H5 H 0.9126 0.3861 0.1142 0.047 Uiso 1 1 calc R
C11 C 0.2124(2) 0.72667(14) 0.15864(11) 0.0378(4) Uani 1 1 d .
H11 H 0.1011 0.7152 0.1283 0.045 Uiso 1 1 calc R
C13 C 0.3230(2) 0.84163(14) 0.25858(10) 0.0358(3) Uani 1 1 d .
C15 C 0.5853(2) 0.66863(15) 0.19579(11) 0.0391(4) Uani 1 1 d .
H15 H 0.7296 0.6167 0.1908 0.047 Uiso 1 1 calc R
C14 C 0.5375(2) 0.76405(16) 0.24910(11) 0.0432(4) Uani 1 1 d .
H14 H 0.6488 0.7768 0.2789 0.052 Uiso 1 1 calc R
O3 O 0.59110(17) 0.94101(10) 0.41647(7) 0.0389(3) Uani 1 1 d .
H3 H 0.4861 0.9336 0.3925 0.058 Uiso 1 1 calc GR
C16 C 0.6702(2) 0.82688(13) 0.47211(9) 0.0310(3) Uani 1 1 d .
C21 C 0.5602(2) 0.72816(14) 0.49076(10) 0.0383(3) Uani 1 1 d .
H21 H 0.4274 0.7376 0.4662 0.046 Uiso 1 1 calc R
C17 C 0.8661(3) 0.81229(16) 0.50980(10) 0.0416(4) Uani 1 1 d .
H17 H 0.9395 0.8792 0.4982 0.050 Uiso 1 1 calc R
C20 C 0.6494(3) 0.61502(15) 0.54635(11) 0.0446(4) Uani 1 1 d .
H20 H 0.5734 0.5495 0.5593 0.053 Uiso 1 1 calc R
C18 C 0.9528(3) 0.69793(17) 0.56484(11) 0.0449(4) Uani 1 1 d .
H18 H 1.0847 0.6891 0.5900 0.054 Uiso 1 1 calc R
C19 C 0.8480(3) 0.59632(15) 0.58336(10) 0.0427(4) Uani 1 1 d .
C22 C 0.9441(4) 0.47058(19) 0.64190(12) 0.0666(6) Uani 1 1 d .
H22A H 0.8267 0.4384 0.6734 0.100 Uiso 1 1 calc GR
H22B H 1.0361 0.4884 0.6812 0.100 Uiso 1 1 calc GR
H22C H 1.0308 0.4048 0.6084 0.100 Uiso 1 1 calc GR

loop_
_atom_site_aniso_label
_atom_site_aniso_U_11
_atom_site_aniso_U_22
_atom_site_aniso_U_33
_atom_site_aniso_U_23
_atom_site_aniso_U_13
_atom_site_aniso_U_12
O1 0.0328(5) 0.0353(5) 0.0481(7) 0.0165(5) -0.0096(5) -0.0027(4)
C2 0.0186(6) 0.0296(6) 0.0343(7) 0.0100(5) -0.0100(5) -0.0082(5)
O2 0.0347(6) 0.0451(6) 0.0585(8) -0.0101(5) -0.0187(5) 0.0027(5)
C4 0.0225(6) 0.0271(6) 0.0307(7) 0.0055(5) -0.0085(5) -0.0074(5)
C8 0.0283(6) 0.0300(6) 0.0313(7) 0.0046(5) 0.0007(5) -0.0062(5)
C9 0.0218(6) 0.0295(6) 0.0328(7) 0.0034(5) -0.0018(5) -0.0028(5)
C6 0.0208(6) 0.0438(8) 0.0535(10) 0.0165(7) -0.0108(6) -0.0053(6)
C10 0.0246(6) 0.0287(6) 0.0350(7) 0.0096(5) -0.0095(5) -0.0085(5)
C3 0.0219(6) 0.0328(6) 0.0354(7) 0.0105(6) -0.0106(5) -0.0128(5)
C7 0.0314(7) 0.0254(6) 0.0331(7) 0.0046(5) -0.0101(5) -0.0046(5)
C1 0.0188(6) 0.0344(7) 0.0358(7) 0.0105(6) -0.0087(5) -0.0106(5)
C12 0.0262(7) 0.0358(7) 0.0537(10) 0.0016(7) -0.0143(6) -0.0003(5)
C5 0.0223(6) 0.0427(8) 0.0488(9) 0.0173(7) -0.0094(6) -0.0121(6)
C11 0.0268(7) 0.0356(7) 0.0496(9) 0.0029(6) -0.0163(6) -0.0061(5)
C13 0.0327(7) 0.0307(7) 0.0408(8) 0.0047(6) -0.0116(6) -0.0054(5)
C15 0.0232(6) 0.0441(8) 0.0483(9) -0.0028(7) -0.0138(6) -0.0041(6)
C14 0.0291(7) 0.0490(9) 0.0515(10) -0.0058(7) -0.0176(6) -0.0057(6)
O3 0.0416(6) 0.0335(5) 0.0398(6) 0.0057(4) -0.0127(5) -0.0094(4)
C16 0.0335(7) 0.0301(6) 0.0267(7) -0.0014(5) -0.0031(5) -0.0049(5)
C21 0.0399(8) 0.0392(7) 0.0361(8) -0.0007(6) -0.0055(6) -0.0124(6)
C17 0.0393(8) 0.0448(8) 0.0407(9) 0.0011(7) -0.0081(6) -0.0130(6)
C20 0.0600(10) 0.0352(8) 0.0378(9) 0.0008(6) -0.0006(7) -0.0152(7)
C18 0.0383(8) 0.0530(9) 0.0364(8) -0.0011(7) -0.0100(6) -0.0001(7)
C19 0.0523(9) 0.0364(7) 0.0278(7) -0.0010(6) 0.0003(6) 0.0055(6)
C22 0.0893(14) 0.0485(10) 0.0378(10) 0.0066(8) 0.0000(9) 0.0148(9)

loop_
_atom_type_symbol
_atom_type_description
_atom_type_scat_dispersion_real
_atom_type_scat_dispersion_imag
_atom_type_scat_source
C C 0.0033 0.0016 'International Tables Vol C Tables 4.2.6.8 and 6.1.1.4'
H H 0.0000 0.0000 'International Tables Vol C Tables 4.2.6.8 and 6.1.1.4'
O O 0.0106 0.0060 'International Tables Vol C Tables 4.2.6.8 and 6.1.1.4'

loop_
_geom_angle_atom_site_label_1
_geom_angle_atom_site_label_2
_geom_angle_atom_site_label_3
_geom_angle
_geom_angle_site_symmetry_1
C7 O1 H1 109.5 .
C4 C2 C3 112.91(10) .
C4 C2 C1 111.02(10) .
C10 C2 C4 106.98(10) .
C10 C2 C3 109.16(10) .
C10 C2 C1 111.52(10) .
C1 C2 C3 105.31(11) .
C13 O2 H2 109.5 .
C9 C4 C2 120.19(10) .
C9 C4 C5 116.40(12) .
C5 C4 C2 123.19(11) .
C9 C8 H8 120.2 .
C7 C8 H8 120.2 .
C7 C8 C9 119.54(12) .
C4 C9 H9 118.8 .
C8 C9 C4 122.43(11) .
C8 C9 H9 118.8 .
C7 C6 H6 120.1 .
C7 C6 C5 119.86(12) .
C5 C6 H6 120.1 .
C11 C10 C2 123.95(12) .
C11 C10 C15 116.42(13) .
C15 C10 C2 119.62(11) .
C2 C3 H3A 108.9 .
C2 C3 H3B 108.9 .
H3A C3 H3B 107.7 .
C1 C3 C2 113.27(10) 2_665
C1 C3 H3A 108.9 2_665
C1 C3 H3B 108.9 2_665
O1 C7 C8 122.28(12) .
C6 C7 O1 117.99(11) .
C6 C7 C8 119.73(12) .
C2 C1 H1A 108.9 .
C2 C1 H1B 108.9 .
C3 C1 C2 113.27(10) 2_665
C3 C1 H1A 108.9 2_665
C3 C1 H1B 108.9 2_665
H1A C1 H1B 107.7 .
C11 C12 H12 119.9 .
C13 C12 H12 119.9 .
C13 C12 C11 120.15(13) .
C4 C5 H5 119.0 .
C6 C5 C4 122.02(12) .
C6 C5 H5 119.0 .
C10 C11 H11 119.0 .
C12 C11 C10 121.96(13) .
C12 C11 H11 119.0 .
O2 C13 C12 122.74(13) .
O2 C13 C14 118.15(13) .
C12 C13 C14 119.10(14) .
C10 C15 H15 118.8 .
C14 C15 C10 122.37(13) .
C14 C15 H15 118.8 .
C13 C14 H14 120.0 .
C15 C14 C13 119.99(13) .
C15 C14 H14 120.0 .
C16 O3 H3 109.5 .
O3 C16 C21 122.07(12) .
O3 C16 C17 118.18(12) .
C21 C16 C17 119.75(13) .
C16 C21 H21 120.3 .
C16 C21 C20 119.41(14) .
C20 C21 H21 120.3 .
C16 C17 H17 120.1 .
C16 C17 C18 119.85(14) .
C18 C17 H17 120.1 .
C21 C20 H20 119.0 .
C21 C20 C19 122.07(14) .
C19 C20 H20 119.0 .
C17 C18 H18 119.2 .
C17 C18 C19 121.57(15) .
C19 C18 H18 119.2 .
C20 C19 C18 117.32(14) .
C20 C19 C22 120.95(16) .
C18 C19 C22 121.73(17) .
C19 C22 H22A 109.5 .
C19 C22 H22B 109.5 .
C19 C22 H22C 109.5 .
H22A C22 H22B 109.5 .
H22A C22 H22C 109.5 .
H22B C22 H22C 109.5 .

loop_
_geom_bond_atom_site_label_1
_geom_bond_atom_site_label_2
_geom_bond_distance
_geom_bond_site_symmetry_2
O1 H1 0.8200 .
O1 C7 1.3796(15) .
C2 C4 1.5447(16) .
C2 C10 1.535(2) .
C2 C3 1.5513(18) .
C2 C1 1.5452(17) .
O2 H2 0.8200 .
O2 C13 1.3767(19) .
C4 C9 1.3898(18) .
C4 C5 1.3926(18) .
C8 H8 0.9300 .
C8 C9 1.3850(18) .
C8 C7 1.3800(18) .
C9 H9 0.9300 .
C6 H6 0.9300 .
C6 C7 1.378(2) .
C6 C5 1.3864(19) .
C10 C11 1.3888(19) .
C10 C15 1.3969(19) .
C3 H3A 0.9700 .
C3 H3B 0.9700 .
C3 C1 1.521(2) 2_665
C1 C3 1.521(2) 2_665
C1 H1A 0.9700 .
C1 H1B 0.9700 .
C12 H12 0.9300 .
C12 C11 1.384(2) .
C12 C13 1.380(2) .
C5 H5 0.9300 .
C11 H11 0.9300 .
C13 C14 1.387(2) .
C15 H15 0.9300 .
C15 C14 1.371(2) .
C14 H14 0.9300 .
O3 H3 0.8200 .
O3 C16 1.3774(16) .
C16 C21 1.381(2) .
C16 C17 1.381(2) .
C21 H21 0.9300 .
C21 C20 1.383(2) .
C17 H17 0.9300 .
C17 C18 1.384(2) .
C20 H20 0.9300 .
C20 C19 1.384(2) .
C18 H18 0.9300 .
C18 C19 1.385(2) .
C19 C22 1.506(2) .
C22 H22A 0.9600 .
C22 H22B 0.9600 .
C22 H22C 0.9600 .

loop_
_geom_torsion_atom_site_label_1
_geom_torsion_atom_site_label_2
_geom_torsion_atom_site_label_3
_geom_torsion_atom_site_label_4
_geom_torsion
_geom_torsion_site_symmetry_4
C2 C4 C9 C8 -173.91(13) .
C2 C4 C5 C6 173.34(14) .
C2 C10 C11 C12 178.59(13) .
C2 C10 C15 C14 -178.91(13) .
O2 C13 C14 C15 178.96(14) .
C4 C2 C10 C11 -121.99(14) .
C4 C2 C10 C15 56.67(15) .
C4 C2 C3 C1 65.61(13) 2_665
C4 C2 C1 C3 -66.84(14) 2_665
C9 C4 C5 C6 -1.3(2) .
C9 C8 C7 O1 178.56(12) .
C9 C8 C7 C6 -1.1(2) .
C10 C2 C4 C9 73.19(14) .
C10 C2 C4 C5 -101.21(15) .
C10 C2 C3 C1 -175.54(10) 2_665
C10 C2 C1 C3 173.96(10) 2_665
C10 C15 C14 C13 0.9(3) .
C3 C2 C4 C9 -166.70(12) .
C3 C2 C4 C5 18.90(19) .
C3 C2 C10 C11 115.53(14) .
C3 C2 C10 C15 -65.82(15) .
C3 C2 C1 C3 55.69(14) 2_665
C7 C8 C9 C4 0.3(2) .
C7 C6 C5 C4 0.5(3) .
C1 C2 C4 C9 -48.69(17) .
C1 C2 C4 C5 136.90(15) .
C1 C2 C10 C11 -0.42(18) .
C1 C2 C10 C15 178.24(12) .
C1 C2 C3 C1 -55.69(14) 2_665
C12 C13 C14 C15 -1.3(2) .
C5 C4 C9 C8 0.9(2) .
C5 C6 C7 O1 -178.96(14) .
C5 C6 C7 C8 0.7(2) .
C11 C10 C15 C14 -0.2(2) .
C11 C12 C13 O2 -179.23(14) .
C11 C12 C13 C14 1.1(2) .
C13 C12 C11 C10 -0.4(2) .
C15 C10 C11 C12 -0.1(2) .
O3 C16 C21 C20 179.20(13) .
O3 C16 C17 C18 -178.82(13) .
C16 C21 C20 C19 -0.9(2) .
C16 C17 C18 C19 0.1(2) .
C21 C16 C17 C18 1.1(2) .
C21 C20 C19 C18 2.0(2) .
C21 C20 C19 C22 -178.40(14) .
C17 C16 C21 C20 -0.7(2) .
C17 C18 C19 C20 -1.6(2) .
C17 C18 C19 C22 178.80(15) .

loop_
_platon_squeeze_void_nr
_platon_squeeze_void_average_x
_platon_squeeze_void_average_y
_platon_squeeze_void_average_z
_platon_squeeze_void_volume
_platon_squeeze_void_count_electrons
_platon_squeeze_void_content
1 -0.117 0.500 0.500 158 20 ' '
